data_2234070
loop_
_publ_author_name
'Zukerman-Schpector, Julio'
'Caracelli, Ignez'
'Guadagnin, Rafael Carlos'
'Stefani, H\'elio A.'
'Tiekink, Edward R. T.'

_publ_section_title
;
 1-[(<i>Z</i>)-2-Butyltellanyl-1-chloroethenyl]cyclohex-1-ene
;
_journal_coeditor_code ZL2453
_journal_issue 3
_journal_name_full 'Acta Crystallographica Section E'
_journal_page_first o854
_journal_page_last o855
_journal_paper_doi 10.1107/S1600536812007490
_journal_volume 68
_journal_year 2012
_chemical_formula_iupac 'C12 H19 Cl Te'
_chemical_formula_moiety 'C12 H19 Cl Te'
_chemical_formula_sum 'C12 H19 Cl Te'
_chemical_formula_weight 326.32
_chemical_name_systematic
;
1-[(<i>Z</i>)-2-Butyltellanyl-1-chloroethenyl]cyclohex-1-ene
;
_space_group_IT_number 2
_symmetry_cell_setting triclinic
_symmetry_space_group_name_Hall '-P 1'
_symmetry_space_group_name_H-M 'P -1'
_atom_sites_solution_hydrogens geom
_atom_sites_solution_primary direct
_atom_sites_solution_secondary difmap
_cell_angle_alpha 95.499(15)
_cell_angle_beta 105.060(14)
_cell_angle_gamma 111.832(13)
_cell_formula_units_Z 2
_cell_length_a 7.666(3)
_cell_length_b 7.687(3)
_cell_length_c 12.266(4)
_cell_measurement_reflns_used 8499
_cell_measurement_temperature 100(2)
_cell_measurement_theta_max 29.77
_cell_measurement_theta_min 1.72
_cell_volume 632.8(4)
_computing_cell_refinement
;
CrystalClear (Molecular Structure Corporation & Rigaku, 2005)
;
_computing_data_collection
;
CrystalClear (Molecular Structure Corporation & Rigaku, 2005)
;
_computing_data_reduction
;
CrystalClear (Molecular Structure Corporation & Rigaku, 2005)
;
_computing_molecular_graphics 'ORTEP-3 (Farrugia, 1997) and DIAMOND (Brandenburg, 2006)'
_computing_publication_material 'MarvinSketch (ChemAxon, 2010) and publCIF (Westrip, 2010)'
_computing_structure_refinement 'SHELXL97 (Sheldrick, 2008)'
_computing_structure_solution 'SIR97 (Altomare <i>et al.</i>, 1999)'
_diffrn_ambient_temperature 100(2)
_diffrn_detector_area_resol_mean 28.5714
_diffrn_measured_fraction_theta_full 0.967
_diffrn_measured_fraction_theta_max 0.967
_diffrn_measurement_device
;
Rigaku Saturn724 (2x2 bin mode)
;
_diffrn_measurement_method '\w scans'
_diffrn_radiation_monochromator graphite
_diffrn_radiation_source 'fine-focus sealed tube'
_diffrn_radiation_type MoK\a
_diffrn_radiation_wavelength 0.71073
_diffrn_reflns_av_R_equivalents 0.0242
_diffrn_reflns_av_sigmaI/netI 0.0147
_diffrn_reflns_limit_h_max 9
_diffrn_reflns_limit_h_min -8
_diffrn_reflns_limit_k_max 7
_diffrn_reflns_limit_k_min -9
_diffrn_reflns_limit_l_max 14
_diffrn_reflns_limit_l_min -15
_diffrn_reflns_number 3588
_diffrn_reflns_theta_full 26.00
_diffrn_reflns_theta_max 26.00
_diffrn_reflns_theta_min 2.92
_exptl_absorpt_coefficient_mu 2.525
_exptl_absorpt_correction_T_max 1.000
_exptl_absorpt_correction_T_min 0.5746
_exptl_absorpt_correction_type multi-scan
_exptl_absorpt_process_details '(ABSCOR; Higashi, 1995)'
_exptl_crystal_colour yellow
_exptl_crystal_density_diffrn 1.713
_exptl_crystal_density_method 'not measured'
_exptl_crystal_description irregular
_exptl_crystal_F_000 320
_exptl_crystal_size_max 0.3
_exptl_crystal_size_mid 0.3
_exptl_crystal_size_min 0.2
_refine_diff_density_max 0.861
_refine_diff_density_min -0.948
_refine_ls_extinction_method none
_refine_ls_goodness_of_fit_ref 1.171
_refine_ls_hydrogen_treatment constr
_refine_ls_matrix_type full
_refine_ls_number_parameters 128
_refine_ls_number_reflns 2421
_refine_ls_number_restraints 0
_refine_ls_restrained_S_all 1.171
_refine_ls_R_factor_all 0.0253
_refine_ls_R_factor_gt 0.0232
_refine_ls_shift/su_max 0.000
_refine_ls_shift/su_mean 0.000
_refine_ls_structure_factor_coef Fsqd
_refine_ls_weighting_details 'calc w=1/[\s^2^(Fo^2^)+(0.0343P)^2^+1.4833P] where P=(Fo^2^+2Fc^2^)/3'
_refine_ls_weighting_scheme calc
_refine_ls_wR_factor_gt 0.0689
_refine_ls_wR_factor_ref 0.0693
_reflns_number_gt 2406
_reflns_number_total 2421
_reflns_threshold_expression I>2\s(I)
_cod_data_source_file zl2453.cif
_cod_data_source_block I
_cod_database_code 2234070
_cod_database_fobs_code 2234070

loop_
_symmetry_equiv_pos_as_xyz
'x, y, z'
'-x, -y, -z'

loop_
_atom_site_type_symbol
_atom_site_label
_atom_site_fract_x
_atom_site_fract_y
_atom_site_fract_z
_atom_site_U_iso_or_equiv
_atom_site_adp_type
_atom_site_calc_flag
_atom_site_refinement_flags
_atom_site_occupancy
_atom_site_symmetry_multiplicity
Te Te 0.10592(3) 0.26493(3) 0.970657(16) 0.01857(9) Uani d . 1 1
Cl Cl 0.04726(12) 0.30822(11) 0.69597(6) 0.02053(17) Uani d . 1 1
C C10 0.1785(5) 0.2722(4) 1.2266(3) 0.0163(6) Uani d . 1 1
H H10A 0.2188 0.1662 1.2121 0.020 Uiso calc R 1 1
H H10B 0.0323 0.2162 1.2066 0.020 Uiso calc R 1 1
C C2 0.2010(4) 0.5213(4) 0.7990(3) 0.0143(6) Uani d . 1 1
C C4 0.3968(5) 0.8795(4) 0.8452(3) 0.0171(6) Uani d . 1 1
H H4A 0.5292 0.8862 0.8866 0.020 Uiso calc R 1 1
H H4B 0.3262 0.8801 0.9022 0.020 Uiso calc R 1 1
C C3 0.2828(4) 0.6957(4) 0.7553(3) 0.0140(6) Uani d . 1 1
C C6 0.4941(5) 1.0420(5) 0.6892(3) 0.0213(7) Uani d . 1 1
H H6A 0.5152 1.1599 0.6582 0.026 Uiso calc R 1 1
H H6B 0.6223 1.0306 0.7137 0.026 Uiso calc R 1 1
C C11 0.2714(5) 0.3691(5) 1.3547(3) 0.0190(6) Uani d . 1 1
H H11A 0.4177 0.4269 1.3747 0.023 Uiso calc R 1 1
H H11B 0.2292 0.4736 1.3698 0.023 Uiso calc R 1 1
C C9 0.2398(5) 0.4113(5) 1.1492(3) 0.0184(6) Uani d . 1 1
H H9A 0.3860 0.4681 1.1688 0.022 Uiso calc R 1 1
H H9B 0.1980 0.5167 1.1623 0.022 Uiso calc R 1 1
C C5 0.4221(5) 1.0565(5) 0.7922(3) 0.0218(7) Uani d . 1 1
H H5A 0.2936 1.0674 0.7675 0.026 Uiso calc R 1 1
H H5B 0.5188 1.1733 0.8511 0.026 Uiso calc R 1 1
C C12 0.2110(5) 0.2269(5) 1.4310(3) 0.0216(7) Uani d . 1 1
H H12A 0.0667 0.1735 1.4136 0.032 Uiso calc R 1 1
H H12B 0.2755 0.2930 1.5125 0.032 Uiso calc R 1 1
H H12C 0.2521 0.1230 1.4159 0.032 Uiso calc R 1 1
C C8 0.2582(4) 0.6929(4) 0.6429(3) 0.0155(6) Uani d . 1 1
H H8 0.1827 0.5730 0.5896 0.019 Uiso calc R 1 1
C C1 0.2312(5) 0.5094(4) 0.9097(3) 0.0174(6) Uani d . 1 1
H H1 0.3183 0.6237 0.9659 0.021 Uiso calc R 1 1
C C7 0.3432(5) 0.8689(5) 0.5959(3) 0.0183(6) Uani d . 1 1
H H7A 0.2337 0.9002 0.5536 0.022 Uiso calc R 1 1
H H7B 0.4068 0.8400 0.5402 0.022 Uiso calc R 1 1

loop_
_atom_site_aniso_label
_atom_site_aniso_U_11
_atom_site_aniso_U_22
_atom_site_aniso_U_33
_atom_site_aniso_U_12
_atom_site_aniso_U_13
_atom_site_aniso_U_23
Te 0.02669(14) 0.01289(13) 0.01485(13) 0.00616(9) 0.00697(9) 0.00480(8)
Cl 0.0278(4) 0.0125(3) 0.0153(3) 0.0037(3) 0.0050(3) 0.0000(3)
C10 0.0192(14) 0.0146(14) 0.0144(14) 0.0061(12) 0.0055(12) 0.0032(11)
C2 0.0138(13) 0.0120(13) 0.0167(14) 0.0048(11) 0.0054(11) 0.0016(11)
C4 0.0169(14) 0.0158(15) 0.0147(14) 0.0026(12) 0.0055(11) 0.0026(11)
C3 0.0147(13) 0.0152(14) 0.0144(14) 0.0076(11) 0.0061(11) 0.0039(11)
C6 0.0216(15) 0.0183(16) 0.0213(16) 0.0039(13) 0.0074(13) 0.0084(13)
C11 0.0221(15) 0.0183(15) 0.0153(15) 0.0078(13) 0.0049(12) 0.0037(12)
C9 0.0218(15) 0.0181(15) 0.0138(14) 0.0061(12) 0.0054(12) 0.0055(12)
C5 0.0265(16) 0.0158(15) 0.0193(16) 0.0057(13) 0.0064(13) 0.0018(12)
C12 0.0237(16) 0.0266(17) 0.0172(15) 0.0112(14) 0.0085(13) 0.0073(13)
C8 0.0165(14) 0.0138(14) 0.0151(14) 0.0058(11) 0.0043(11) 0.0022(11)
C1 0.0220(15) 0.0123(14) 0.0152(14) 0.0047(12) 0.0052(12) 0.0036(11)
C7 0.0214(15) 0.0171(15) 0.0148(14) 0.0051(12) 0.0069(12) 0.0056(12)

loop_
_atom_type_symbol
_atom_type_description
_atom_type_scat_dispersion_real
_atom_type_scat_dispersion_imag
_atom_type_scat_source
C C 0.0033 0.0016 'International Tables Vol C Tables 4.2.6.8 and 6.1.1.4'
H H 0.0000 0.0000 'International Tables Vol C Tables 4.2.6.8 and 6.1.1.4'
Cl Cl 0.1484 0.1585 'International Tables Vol C Tables 4.2.6.8 and 6.1.1.4'
Te Te -0.5308 1.6751 'International Tables Vol C Tables 4.2.6.8 and 6.1.1.4'

loop_
_geom_angle_atom_site_label_1
_geom_angle_atom_site_label_2
_geom_angle_atom_site_label_3
_geom_angle
_geom_angle_publ_flag
C1 Te C9 94.09(12) y
C9 C10 C11 112.3(3) ?
C9 C10 H10A 109.1 ?
C11 C10 H10A 109.1 ?
C9 C10 H10B 109.1 ?
C11 C10 H10B 109.1 ?
H10A C10 H10B 107.9 ?
C1 C2 C3 126.5(3) ?
C1 C2 Cl 116.5(2) ?
C3 C2 Cl 117.0(2) ?
C3 C4 C5 112.1(3) ?
C3 C4 H4A 109.2 ?
C5 C4 H4A 109.2 ?
C3 C4 H4B 109.2 ?
C5 C4 H4B 109.2 ?
H4A C4 H4B 107.9 ?
C8 C3 C2 122.8(3) ?
C8 C3 C4 121.6(3) ?
C2 C3 C4 115.7(3) ?
C7 C6 C5 110.2(3) ?
C7 C6 H6A 109.6 ?
C5 C6 H6A 109.6 ?
C7 C6 H6B 109.6 ?
C5 C6 H6B 109.6 ?
H6A C6 H6B 108.1 ?
C12 C11 C10 111.6(3) ?
C12 C11 H11A 109.3 ?
C10 C11 H11A 109.3 ?
C12 C11 H11B 109.3 ?
C10 C11 H11B 109.3 ?
H11A C11 H11B 108.0 ?
C10 C9 Te 110.3(2) ?
C10 C9 H9A 109.6 ?
Te C9 H9A 109.6 ?
C10 C9 H9B 109.6 ?
Te C9 H9B 109.6 ?
H9A C9 H9B 108.1 ?
C6 C5 C4 110.7(3) ?
C6 C5 H5A 109.5 ?
C4 C5 H5A 109.5 ?
C6 C5 H5B 109.5 ?
C4 C5 H5B 109.5 ?
H5A C5 H5B 108.1 ?
C11 C12 H12A 109.5 ?
C11 C12 H12B 109.5 ?
H12A C12 H12B 109.5 ?
C11 C12 H12C 109.5 ?
H12A C12 H12C 109.5 ?
H12B C12 H12C 109.5 ?
C3 C8 C7 123.9(3) ?
C3 C8 H8 118.1 ?
C7 C8 H8 118.1 ?
C2 C1 Te 126.3(2) ?
C2 C1 H1 116.9 ?
Te C1 H1 116.9 ?
C8 C7 C6 113.1(3) ?
C8 C7 H7A 109.0 ?
C6 C7 H7A 109.0 ?
C8 C7 H7B 109.0 ?
C6 C7 H7B 109.0 ?
H7A C7 H7B 107.8 ?

loop_
_geom_bond_atom_site_label_1
_geom_bond_atom_site_label_2
_geom_bond_distance
_geom_bond_publ_flag
Te C1 2.077(3) y
Te C9 2.148(3) y
Cl C2 1.750(3) ?
C10 C9 1.523(4) ?
C10 C11 1.526(4) ?
C10 H10A 0.9900 ?
C10 H10B 0.9900 ?
C2 C1 1.334(4) ?
C2 C3 1.471(4) ?
C4 C3 1.503(4) ?
C4 C5 1.532(5) ?
C4 H4A 0.9900 ?
C4 H4B 0.9900 ?
C3 C8 1.338(4) ?
C6 C7 1.514(4) ?
C6 C5 1.515(5) ?
C6 H6A 0.9900 ?
C6 H6B 0.9900 ?
C11 C12 1.526(4) ?
C11 H11A 0.9900 ?
C11 H11B 0.9900 ?
C9 H9A 0.9900 ?
C9 H9B 0.9900 ?
C5 H5A 0.9900 ?
C5 H5B 0.9900 ?
C12 H12A 0.9800 ?
C12 H12B 0.9800 ?
C12 H12C 0.9800 ?
C8 C7 1.509(4) ?
C8 H8 0.9500 ?
C1 H1 0.9500 ?
C7 H7A 0.9900 ?
C7 H7B 0.9900 ?

loop_
_geom_hbond_atom_site_label_D
_geom_hbond_atom_site_label_H
_geom_hbond_atom_site_label_A
_geom_hbond_distance_DH
_geom_hbond_distance_HA
_geom_hbond_distance_DA
_geom_hbond_angle_DHA
C8 H8 Cl 0.95 2.56 3.024(3) 110

loop_
_geom_torsion_atom_site_label_1
_geom_torsion_atom_site_label_2
_geom_torsion_atom_site_label_3
_geom_torsion_atom_site_label_4
_geom_torsion
C1 C2 C3 C8 174.6(3)
Cl C2 C3 C8 -5.9(4)
C1 C2 C3 C4 -5.6(4)
Cl C2 C3 C4 173.9(2)
C5 C4 C3 C8 17.1(4)
C5 C4 C3 C2 -162.7(3)
C9 C10 C11 C12 -179.1(3)
C11 C10 C9 Te 179.5(2)
C1 Te C9 C10 179.5(2)
C7 C6 C5 C4 61.8(4)
C3 C4 C5 C6 -48.2(4)
C2 C3 C8 C7 -179.0(3)
C4 C3 C8 C7 1.2(5)
C3 C2 C1 Te 177.3(2)
Cl C2 C1 Te -2.2(4)
C9 Te C1 C2 -177.3(3)
C3 C8 C7 C6 12.0(4)
C5 C6 C7 C8 -42.7(4)

loop_
_cod_related_entry_id
_cod_related_entry_database
_cod_related_entry_code
1 ChemSpider 30657561
